data_2243397
loop_
_publ_author_name
'Tan, Sang Loon'
'Tiekink, Edward R. T.'

_publ_section_title
;
 Crystal structure, Hirshfeld surface analysis and computational study of
 the 1:2 co-crystal formed between
 <i>N</i>,<i>N</i>'-bis[(pyridin-4-yl)methyl]ethanediamide and
 3-chlorobenzoic acid
;
_journal_coeditor_code WM5558
_journal_issue 6
_journal_name_full 'Acta Crystallographica Section E'
_journal_page_first 870
_journal_page_last 876
_journal_paper_doi 10.1107/S2056989020006568
_journal_volume 76
_journal_year 2020
_chemical_formula_iupac 'C7 H5 Cl O2, C7 H7 N2 O'
_chemical_formula_moiety 'C7 H5 Cl O2, C7 H7 N2 O'
_chemical_formula_sum 'C14 H12 Cl N2 O3'
_chemical_formula_weight 291.71
_chemical_name_systematic
;
<i>N</i>,<i>N</i>'-Bis[(pyridin-4-yl)methyl]ethanediamide--3-chlorobenzoic
acid (1/1)
;
_space_group_crystal_system triclinic
_space_group_IT_number 2
_space_group_name_Hall '-P 1'
_space_group_name_H-M_alt 'P -1'
_atom_sites_solution_hydrogens mixed
_atom_sites_solution_primary dual
_audit_creation_method
;
Olex2 1.2-ac3
(compiled 2017.08.10 svn.r3458 for OlexSys, GUI svn.r5381)
;
_cell_angle_alpha 113.721(3)
_cell_angle_beta 90.064(2)
_cell_angle_gamma 112.397(3)
_cell_formula_units_Z 2
_cell_length_a 7.7817(2)
_cell_length_b 9.5743(3)
_cell_length_c 11.1516(4)
_cell_measurement_reflns_used 7027
_cell_measurement_temperature 100.0(10)
_cell_measurement_theta_max 75.9960
_cell_measurement_theta_min 5.3620
_cell_volume 691.47(5)
_computing_cell_refinement
;
CrysAlis PRO (Rigaku OD, 2018)
;
_computing_data_collection
;
CrysAlis PRO (Rigaku OD, 2018)
;
_computing_data_reduction
;
CrysAlis PRO (Rigaku OD, 2018)
;
_computing_molecular_graphics
;
ORTEP-3 for Windows (Farrugia, 2012), DIAMOND (Brandenburg,
2006)
;
_computing_publication_material
;
publCIF (Westrip, 2010)
;
_computing_structure_refinement
;
<i>SHELXL2017/1</i> (Sheldrick, 2015<i>b</i>)
;
_computing_structure_solution
;
SHELXS (Sheldrick, 2015<i>a</i>)
;
_diffrn_ambient_temperature 100.0(10)
_diffrn_detector 'CCD plate'
_diffrn_detector_area_resol_mean 5.2558
_diffrn_measured_fraction_theta_full 1.000
_diffrn_measured_fraction_theta_max 0.986
_diffrn_measurement_device 'four-circle diffractometer'
_diffrn_measurement_device_type 'XtaLAB Synergy, Dualflex, AtlasS2'
_diffrn_measurement_method '\w scans'
_diffrn_radiation_monochromator mirror
_diffrn_radiation_probe x-ray
_diffrn_radiation_type CuK\a
_diffrn_radiation_wavelength 1.54184
_diffrn_reflns_av_R_equivalents 0.0426
_diffrn_reflns_av_unetI/netI 0.0232
_diffrn_reflns_limit_h_max 9
_diffrn_reflns_limit_h_min -9
_diffrn_reflns_limit_k_max 12
_diffrn_reflns_limit_k_min -12
_diffrn_reflns_limit_l_max 13
_diffrn_reflns_limit_l_min -13
_diffrn_reflns_number 17474
_diffrn_reflns_theta_full 67.684
_diffrn_reflns_theta_max 76.640
_diffrn_reflns_theta_min 4.405
_diffrn_source 'micro-focus sealed X-ray tube'
_exptl_absorpt_coefficient_mu 2.535
_exptl_absorpt_correction_T_max 1.000
_exptl_absorpt_correction_T_min 0.604
_exptl_absorpt_correction_type gaussian
_exptl_absorpt_process_details
;
(CrysAlisPro; Rigaku OD, 2018)
;
_exptl_crystal_colour colourless
_exptl_crystal_density_diffrn 1.401
_exptl_crystal_description rhombohedral
_exptl_crystal_F_000 302
_exptl_crystal_size_max 0.166
_exptl_crystal_size_mid 0.071
_exptl_crystal_size_min 0.064
_refine_diff_density_max 0.613
_refine_diff_density_min -0.467
_refine_ls_extinction_method none
_refine_ls_goodness_of_fit_ref 1.069
_refine_ls_hydrogen_treatment mixed
_refine_ls_matrix_type full
_refine_ls_number_parameters 189
_refine_ls_number_reflns 2873
_refine_ls_number_restraints 2
_refine_ls_restrained_S_all 1.069
_refine_ls_R_factor_all 0.0514
_refine_ls_R_factor_gt 0.0469
_refine_ls_shift/su_max 0.000
_refine_ls_shift/su_mean 0.000
_refine_ls_structure_factor_coef Fsqd
_refine_ls_weighting_details 'w=1/[\s^2^(Fo^2^)+(0.0629P)^2^+0.3630P] where P=(Fo^2^+2Fc^2^)/3'
_refine_ls_weighting_scheme calc
_refine_ls_wR_factor_gt 0.1234
_refine_ls_wR_factor_ref 0.1277
_reflns_number_gt 2589
_reflns_number_total 2873
_reflns_threshold_expression 'I > 2\s(I)'
_cod_data_source_file wm5558sup1.cif
_cod_data_source_block I
_cod_original_cell_volume 691.47(4)
_cod_database_code 2243397
_shelx_space_group_comment
;
The symmetry employed for this shelxl refinement is uniquely defined
by the following loop, which should always be used as a source of
symmetry information in preference to the above space-group names.
They are only intended as comments.
;

loop_
_space_group_symop_operation_xyz
'x, y, z'
'-x, -y, -z'

loop_
_atom_site_type_symbol
_atom_site_label
_atom_site_fract_x
_atom_site_fract_y
_atom_site_fract_z
_atom_site_U_iso_or_equiv
_atom_site_adp_type
_atom_site_calc_flag
_atom_site_occupancy
_atom_site_disorder_assembly
_atom_site_disorder_group
Cl Cl1 1.16272(7) 1.19147(7) 0.97323(5) 0.04950(19) Uani d 1 . .
O O2 0.52027(18) 0.7929(2) 0.61549(14) 0.0462(4) Uani d 1 . .
O O3 0.61166(18) 0.70870(18) 0.41896(13) 0.0379(3) Uani d 1 . .
H H3O 0.4966(19) 0.676(4) 0.389(3) 0.080(10) Uiso d 1 . .
C C8 0.6450(2) 0.7875(2) 0.54909(18) 0.0323(4) Uani d 1 . .
C C9 0.8502(2) 0.8715(2) 0.61122(18) 0.0314(4) Uani d 1 . .
C C10 0.9858(3) 0.8450(2) 0.5341(2) 0.0337(4) Uani d 1 . .
H H10 0.949112 0.774182 0.441116 0.040 Uiso calc 1 . .
C C11 1.1744(3) 0.9230(3) 0.5943(2) 0.0383(4) Uani d 1 . .
H H11 1.266423 0.903127 0.542180 0.046 Uiso calc 1 . .
C C12 1.2306(3) 1.0291(3) 0.7289(2) 0.0385(4) Uani d 1 . .
H H12 1.360150 1.082595 0.769580 0.046 Uiso calc 1 . .
C C13 1.0942(3) 1.0560(2) 0.8034(2) 0.0358(4) Uani d 1 . .
C C14 0.9041(2) 0.9776(2) 0.74687(19) 0.0341(4) Uani d 1 . .
H H14 0.812284 0.996077 0.799770 0.041 Uiso calc 1 . .
O O1 0.62312(17) 0.12645(16) -0.07710(13) 0.0330(3) Uani d 1 . .
N N1 1.2621(2) 0.5924(2) 0.31316(17) 0.0383(4) Uani d 1 . .
N N2 0.5685(2) 0.2032(2) 0.13447(16) 0.0328(3) Uani d 1 . .
H H2N 0.522(3) 0.167(3) 0.1913(19) 0.045(7) Uiso d 1 . .
C C1 1.1930(3) 0.6341(3) 0.22886(19) 0.0388(4) Uani d 1 . .
H H1 1.278903 0.712666 0.201889 0.047 Uiso calc 1 . .
C C2 1.0017(3) 0.5676(2) 0.17938(19) 0.0365(4) Uani d 1 . .
H H2 0.958087 0.600506 0.119978 0.044 Uiso calc 1 . .
C C3 0.8745(3) 0.4522(2) 0.21761(18) 0.0339(4) Uani d 1 . .
C C4 0.9465(3) 0.4093(3) 0.3046(2) 0.0444(5) Uani d 1 . .
H H4 0.863962 0.330319 0.332615 0.053 Uiso calc 1 . .
C C5 1.1384(3) 0.4818(3) 0.3502(2) 0.0459(5) Uani d 1 . .
H H5 1.185252 0.452059 0.410711 0.055 Uiso calc 1 . .
C C6 0.6630(3) 0.3820(2) 0.1718(2) 0.0381(4) Uani d 1 . .
H H6A 0.608278 0.441956 0.244426 0.046 Uiso calc 1 . .
H H6B 0.639555 0.402602 0.094503 0.046 Uiso calc 1 . .
C C7 0.5558(2) 0.0917(2) 0.01203(17) 0.0291(4) Uani d 1 . .

loop_
_atom_site_aniso_label
_atom_site_aniso_U_11
_atom_site_aniso_U_22
_atom_site_aniso_U_33
_atom_site_aniso_U_12
_atom_site_aniso_U_13
_atom_site_aniso_U_23
Cl1 0.0348(3) 0.0602(3) 0.0397(3) 0.0143(2) -0.0083(2) 0.0140(2)
O2 0.0246(6) 0.0723(10) 0.0315(7) 0.0152(6) 0.0036(5) 0.0177(7)
O3 0.0292(7) 0.0445(8) 0.0298(7) 0.0093(6) 0.0013(5) 0.0124(6)
C8 0.0287(9) 0.0384(9) 0.0297(9) 0.0112(7) 0.0039(7) 0.0173(8)
C9 0.0262(8) 0.0363(9) 0.0333(9) 0.0109(7) 0.0041(7) 0.0187(8)
C10 0.0323(9) 0.0355(9) 0.0369(10) 0.0145(7) 0.0081(8) 0.0189(8)
C11 0.0286(9) 0.0456(11) 0.0496(12) 0.0176(8) 0.0127(8) 0.0269(10)
C12 0.0241(8) 0.0452(10) 0.0515(12) 0.0113(7) 0.0023(8) 0.0289(10)
C13 0.0286(9) 0.0414(10) 0.0371(10) 0.0114(7) -0.0005(7) 0.0199(8)
C14 0.0259(8) 0.0426(10) 0.0354(10) 0.0132(7) 0.0043(7) 0.0194(8)
O1 0.0242(6) 0.0417(7) 0.0306(7) 0.0080(5) 0.0035(5) 0.0186(6)
N1 0.0319(8) 0.0360(8) 0.0355(9) 0.0028(6) -0.0022(6) 0.0155(7)
N2 0.0246(7) 0.0362(8) 0.0278(8) 0.0053(6) 0.0000(6) 0.0117(6)
C1 0.0372(10) 0.0420(10) 0.0309(9) 0.0058(8) 0.0040(8) 0.0199(8)
C2 0.0387(10) 0.0393(10) 0.0290(9) 0.0107(8) 0.0017(7) 0.0177(8)
C3 0.0320(9) 0.0301(9) 0.0284(9) 0.0057(7) -0.0022(7) 0.0091(7)
C4 0.0342(10) 0.0393(10) 0.0503(12) -0.0023(8) -0.0080(9) 0.0273(10)
C5 0.0380(11) 0.0423(11) 0.0511(13) 0.0019(8) -0.0099(9) 0.0284(10)
C6 0.0318(9) 0.0365(10) 0.0366(10) 0.0095(8) -0.0019(8) 0.0117(8)
C7 0.0169(7) 0.0381(9) 0.0279(8) 0.0069(7) -0.0012(6) 0.0146(7)

loop_
_atom_type_symbol
_atom_type_description
_atom_type_scat_dispersion_real
_atom_type_scat_dispersion_imag
_atom_type_scat_source
C C 0.0181 0.0091 'International Tables Vol C Tables 4.2.6.8 and 6.1.1.4'
H H 0.0000 0.0000 'International Tables Vol C Tables 4.2.6.8 and 6.1.1.4'
Cl Cl 0.3639 0.7018 'International Tables Vol C Tables 4.2.6.8 and 6.1.1.4'
N N 0.0311 0.0180 'International Tables Vol C Tables 4.2.6.8 and 6.1.1.4'
O O 0.0492 0.0322 'International Tables Vol C Tables 4.2.6.8 and 6.1.1.4'

loop_
_exptl_crystal_face_index_h
_exptl_crystal_face_index_k
_exptl_crystal_face_index_l
_exptl_crystal_face_perp_dist
3 -3 5 0.0471
1 -3 5 0.0318
0 -4 5 0.0304
0 4 -5 0.0338
-2 3 -5 0.0267
0 2 1 0.0334
-3 4 3 0.0354
-4 2 3 0.0571
3 -4 -3 0.0355
1 -4 -2 0.0338

loop_
_geom_angle_atom_site_label_1
_geom_angle_atom_site_label_2
_geom_angle_atom_site_label_3
_geom_angle_site_symmetry_1
_geom_angle_site_symmetry_3
_geom_angle
_geom_angle_publ_flag
C8 O3 H3O . . 110(2) ?
O2 C8 O3 . . 123.38(17) ?
O2 C8 C9 . . 122.38(17) ?
O3 C8 C9 . . 114.23(15) ?
C10 C9 C8 . . 120.62(17) ?
C14 C9 C8 . . 119.03(16) ?
C14 C9 C10 . . 120.35(17) ?
C9 C10 H10 . . 120.3 ?
C11 C10 C9 . . 119.44(19) ?
C11 C10 H10 . . 120.3 ?
C10 C11 H11 . . 119.5 ?
C12 C11 C10 . . 121.04(18) ?
C12 C11 H11 . . 119.5 ?
C11 C12 H12 . . 120.7 ?
C11 C12 C13 . . 118.63(17) ?
C13 C12 H12 . . 120.7 ?
C12 C13 Cl1 . . 119.31(15) ?
C14 C13 Cl1 . . 118.88(15) ?
C14 C13 C12 . . 121.81(19) ?
C9 C14 H14 . . 120.6 ?
C13 C14 C9 . . 118.72(18) ?
C13 C14 H14 . . 120.6 ?
C5 N1 C1 . . 117.60(17) ?
C6 N2 H2N . . 120.9(16) ?
C7 N2 H2N . . 118.3(16) ?
C7 N2 C6 . . 120.72(16) ?
N1 C1 H1 . . 118.6 ?
N1 C1 C2 . . 122.84(17) ?
C2 C1 H1 . . 118.6 ?
C1 C2 H2 . . 120.4 ?
C1 C2 C3 . . 119.22(18) ?
C3 C2 H2 . . 120.4 ?
C2 C3 C6 . . 121.38(18) ?
C4 C3 C2 . . 117.76(17) ?
C4 C3 C6 . . 120.78(17) ?
C3 C4 H4 . . 120.2 ?
C5 C4 C3 . . 119.60(18) ?
C5 C4 H4 . . 120.2 ?
N1 C5 C4 . . 122.98(19) ?
N1 C5 H5 . . 118.5 ?
C4 C5 H5 . . 118.5 ?
N2 C6 C3 . . 112.60(16) ?
N2 C6 H6A . . 109.1 ?
N2 C6 H6B . . 109.1 ?
C3 C6 H6A . . 109.1 ?
C3 C6 H6B . . 109.1 ?
H6A C6 H6B . . 107.8 ?
O1 C7 N2 . . 124.94(17) ?
O1 C7 C7 . 2_655 121.2(2) ?
N2 C7 C7 . 2_655 113.87(19) ?

loop_
_geom_bond_atom_site_label_1
_geom_bond_atom_site_label_2
_geom_bond_site_symmetry_2
_geom_bond_distance
_geom_bond_publ_flag
Cl1 C13 . 1.746(2) ?
O2 C8 . 1.225(2) ?
O3 H3O . 0.846(10) ?
O3 C8 . 1.308(2) ?
C8 C9 . 1.499(2) ?
C9 C10 . 1.395(3) ?
C9 C14 . 1.391(3) ?
C10 H10 . 0.9500 ?
C10 C11 . 1.386(3) ?
C11 H11 . 0.9500 ?
C11 C12 . 1.382(3) ?
C12 H12 . 0.9500 ?
C12 C13 . 1.386(3) ?
C13 C14 . 1.386(3) ?
C14 H14 . 0.9500 ?
O1 C7 . 1.228(2) ?
N1 C1 . 1.340(3) ?
N1 C5 . 1.340(3) ?
N2 H2N . 0.857(10) ?
N2 C6 . 1.453(2) ?
N2 C7 . 1.326(2) ?
C1 H1 . 0.9500 ?
C1 C2 . 1.385(3) ?
C2 H2 . 0.9500 ?
C2 C3 . 1.389(3) ?
C3 C4 . 1.385(3) ?
C3 C6 . 1.517(3) ?
C4 H4 . 0.9500 ?
C4 C5 . 1.376(3) ?
C5 H5 . 0.9500 ?
C6 H6A . 0.9900 ?
C6 H6B . 0.9900 ?
C7 C7 2_655 1.539(3) ?

loop_
_geom_hbond_atom_site_label_D
_geom_hbond_atom_site_label_H
_geom_hbond_atom_site_label_A
_geom_hbond_site_symmetry_A
_geom_hbond_distance_DH
_geom_hbond_distance_HA
_geom_hbond_distance_DA
_geom_hbond_angle_DHA
N2 H2N O1 2_655 0.86(2) 2.34(3) 2.717(2) 106.7(17)
N2 H2N O2 2_666 0.86(2) 2.08(2) 2.863(2) 151(2)
O3 H3O N1 1_455 0.84(2) 1.74(2) 2.581(2) 174(4)
C14 H14 O1 1_566 0.95 2.37 3.286(2) 161
C1 H1 O1 2_765 0.95 2.39 3.286(3) 157
C12 H12 O1 1_666 0.95 2.46 3.328(3) 152
C6 H6A O3 1_555 0.99 2.50 3.400(3) 151
C13 Cl1 Cg1 . 1.746(2) 3.8297(10) 5.358(2) 145.33(8)

loop_
_geom_torsion_atom_site_label_1
_geom_torsion_atom_site_label_2
_geom_torsion_atom_site_label_3
_geom_torsion_atom_site_label_4
_geom_torsion_site_symmetry_1
_geom_torsion_site_symmetry_2
_geom_torsion_site_symmetry_3
_geom_torsion_site_symmetry_4
_geom_torsion
_geom_torsion_publ_flag
Cl1 C13 C14 C9 . . . . 179.18(14) ?
O2 C8 C9 C10 . . . . 171.79(19) ?
O2 C8 C9 C14 . . . . -8.8(3) ?
O3 C8 C9 C10 . . . . -8.1(2) ?
O3 C8 C9 C14 . . . . 171.32(17) ?
C8 C9 C10 C11 . . . . -179.40(17) ?
C8 C9 C14 C13 . . . . -179.43(17) ?
C9 C10 C11 C12 . . . . -1.3(3) ?
C10 C9 C14 C13 . . . . 0.0(3) ?
C10 C11 C12 C13 . . . . 0.3(3) ?
C11 C12 C13 Cl1 . . . . -179.29(15) ?
C11 C12 C13 C14 . . . . 1.0(3) ?
C12 C13 C14 C9 . . . . -1.1(3) ?
C14 C9 C10 C11 . . . . 1.2(3) ?
N1 C1 C2 C3 . . . . -0.2(3) ?
C1 N1 C5 C4 . . . . 0.7(3) ?
C1 C2 C3 C4 . . . . 0.1(3) ?
C1 C2 C3 C6 . . . . 176.96(19) ?
C2 C3 C4 C5 . . . . 0.4(3) ?
C2 C3 C6 N2 . . . . 138.48(19) ?
C3 C4 C5 N1 . . . . -0.8(4) ?
C4 C3 C6 N2 . . . . -44.8(3) ?
C5 N1 C1 C2 . . . . -0.2(3) ?
C6 N2 C7 O1 . . . . 1.8(3) ?
C6 N2 C7 C7 . . . 2_655 -177.61(17) ?
C6 C3 C4 C5 . . . . -176.5(2) ?
C7 N2 C6 C3 . . . . -86.3(2) ?

_cod_database_fobs_code 2243397
